data_2236844
loop_
_publ_author_name
'Sewpersad, Shirveen'
'Omondi, Bernard'
'Van Zyl, Werner E.'

_publ_section_title
;
 Bis[<i>O</i>-methyl
 (4-ethoxyphenyl)dithiophosphonato-\k^2^<i>S</i>,<i>S</i>']nickel(II)
;
_journal_coeditor_code CV5358
_journal_issue 12
_journal_name_full 'Acta Crystallographica Section E'
_journal_page_first m1483
_journal_paper_doi 10.1107/S1600536812046314
_journal_volume 68
_journal_year 2012
_chemical_formula_iupac '[Ni (C9 H12 O2 P S2)2]'
_chemical_formula_moiety 'C18 H24 Ni O4 P2 S4'
_chemical_formula_sum 'C18 H24 Ni O4 P2 S4'
_chemical_formula_weight 553.26
_chemical_name_systematic
;
Bis[<i>O</i>-methyl (4-ethoxyphenyl)dithiophosphonato-
\k^2^<i>S</i>,<i>S</i>']nickel(II)
;
_space_group_IT_number 14
_symmetry_cell_setting monoclinic
_symmetry_space_group_name_Hall '-P 2ybc'
_symmetry_space_group_name_H-M 'P 1 21/c 1'
_atom_sites_solution_hydrogens geom
_atom_sites_solution_primary direct
_atom_sites_solution_secondary difmap
_audit_creation_method SHELXL-97
_cell_angle_alpha 90.00
_cell_angle_beta 109.389(2)
_cell_angle_gamma 90.00
_cell_formula_units_Z 2
_cell_length_a 13.5866(5)
_cell_length_b 6.4212(2)
_cell_length_c 14.1047(5)
_cell_measurement_reflns_used 19824
_cell_measurement_temperature 173(2)
_cell_measurement_theta_max 28.37
_cell_measurement_theta_min 2.94
_cell_volume 1160.74(7)
_computing_cell_refinement 'SAINT-Plus (Bruker, 2008)'
_computing_data_collection 'APEX2 (Bruker, 2008)'
_computing_data_reduction 'SAINT-Plus and XPREP (Bruker, 2008)'
_computing_molecular_graphics 'SHELXTL (Sheldrick, 2008)'
_computing_publication_material 'SHELXL97 (Sheldrick, 2008)'
_computing_structure_refinement 'SHELXL97 (Sheldrick, 2008)'
_computing_structure_solution 'SHELXS97 (Sheldrick, 2008)'
_diffrn_ambient_temperature 173(2)
_diffrn_measured_fraction_theta_full 0.981
_diffrn_measured_fraction_theta_max 0.981
_diffrn_measurement_device_type 'Bruker SMART APEXII CCD'
_diffrn_measurement_method '\f and \w scans'
_diffrn_radiation_monochromator graphite
_diffrn_radiation_source 'fine-focus sealed tube'
_diffrn_radiation_type MoK\a
_diffrn_radiation_wavelength 0.71073
_diffrn_reflns_av_R_equivalents 0.0362
_diffrn_reflns_av_sigmaI/netI 0.0209
_diffrn_reflns_limit_h_max 17
_diffrn_reflns_limit_h_min -18
_diffrn_reflns_limit_k_max 8
_diffrn_reflns_limit_k_min -8
_diffrn_reflns_limit_l_max 18
_diffrn_reflns_limit_l_min -18
_diffrn_reflns_number 19824
_diffrn_reflns_theta_full 28.37
_diffrn_reflns_theta_max 28.37
_diffrn_reflns_theta_min 2.94
_diffrn_standards_decay_% 0
_diffrn_standards_interval_count 0
_diffrn_standards_interval_time 0
_diffrn_standards_number 0
_exptl_absorpt_coefficient_mu 1.356
_exptl_absorpt_correction_T_max 0.7367
_exptl_absorpt_correction_T_min 0.5932
_exptl_absorpt_correction_type multi-scan
_exptl_absorpt_process_details '(SADABS; Bruker, 2008)'
_exptl_crystal_colour purple
_exptl_crystal_density_diffrn 1.583
_exptl_crystal_density_method 'not measured'
_exptl_crystal_description block
_exptl_crystal_F_000 572
_exptl_crystal_size_max 0.43
_exptl_crystal_size_mid 0.31
_exptl_crystal_size_min 0.24
_refine_diff_density_max 0.562
_refine_diff_density_min -0.442
_refine_ls_extinction_method none
_refine_ls_goodness_of_fit_ref 1.069
_refine_ls_hydrogen_treatment constr
_refine_ls_matrix_type full
_refine_ls_number_parameters 135
_refine_ls_number_reflns 2850
_refine_ls_number_restraints 2
_refine_ls_restrained_S_all 1.070
_refine_ls_R_factor_all 0.0263
_refine_ls_R_factor_gt 0.0232
_refine_ls_shift/su_max 0.001
_refine_ls_shift/su_mean 0.000
_refine_ls_structure_factor_coef Fsqd
_refine_ls_weighting_details 'calc w=1/[\s^2^(Fo^2^)+(0.0281P)^2^+0.7956P] where P=(Fo^2^+2Fc^2^)/3'
_refine_ls_weighting_scheme calc
_refine_ls_wR_factor_gt 0.0598
_refine_ls_wR_factor_ref 0.0623
_reflns_number_gt 2609
_reflns_number_total 2850
_reflns_threshold_expression I>2sigma(I)
_cod_data_source_file cv5358.cif
_cod_data_source_block I
_cod_original_sg_symbol_H-M 'P 21/c'
_cod_database_code 2236844
_cod_database_fobs_code 2236844

loop_
_symmetry_equiv_pos_as_xyz
'x, y, z'
'-x, y+1/2, -z+1/2'
'-x, -y, -z'
'x, -y-1/2, z-1/2'

loop_
_atom_site_type_symbol
_atom_site_label
_atom_site_fract_x
_atom_site_fract_y
_atom_site_fract_z
_atom_site_U_iso_or_equiv
_atom_site_adp_type
_atom_site_calc_flag
_atom_site_refinement_flags
_atom_site_occupancy
_atom_site_symmetry_multiplicity
C C1 0.70393(11) 0.8288(2) 0.85131(10) 0.0149(3) Uani d . 1 1
C C2 0.68704(11) 0.6590(2) 0.90614(11) 0.0175(3) Uani d . 1 1
H H2 0.7398 0.5564 0.9306 0.021 Uiso calc R 1 1
C C3 0.59371(12) 0.6398(2) 0.92488(12) 0.0196(3) Uani d . 1 1
H H3 0.5823 0.5237 0.9617 0.024 Uiso calc R 1 1
C C4 0.51619(11) 0.7913(2) 0.88969(11) 0.0167(3) Uani d . 1 1
C C5 0.53108(12) 0.9588(3) 0.83320(12) 0.0202(3) Uani d . 1 1
H H5 0.4777 1.0598 0.8075 0.024 Uiso calc R 1 1
C C6 0.62531(12) 0.9759(3) 0.81507(12) 0.0211(3) Uani d . 1 1
H H6 0.6362 1.0905 0.7771 0.025 Uiso calc R 1 1
C C7 0.34352(11) 0.9068(2) 0.87693(12) 0.0199(3) Uani d . 1 1
H H7A 0.3191 0.9120 0.8026 0.024 Uiso calc R 1 1
H H7B 0.3662 1.0480 0.9033 0.024 Uiso calc R 1 1
C C8 0.25769(12) 0.8303(3) 0.91356(13) 0.0258(3) Uani d . 1 1
H H8A 0.2401 0.6862 0.8915 0.039 Uiso calc R 1 1
H H8B 0.1959 0.9186 0.8859 0.039 Uiso calc R 1 1
H H8C 0.2812 0.8364 0.9871 0.039 Uiso calc R 1 1
C C9 0.88481(12) 0.8281(3) 0.67579(12) 0.0243(3) Uani d . 1 1
H H9A 0.9184 0.9650 0.6891 0.036 Uiso calc R 1 1
H H9B 0.8562 0.8052 0.6031 0.036 Uiso calc R 1 1
H H9C 0.9363 0.7197 0.7065 0.036 Uiso calc R 1 1
O O1 0.42818(8) 0.76065(18) 0.91366(8) 0.0210(2) Uani d . 1 1
O O2 0.80067(8) 0.81965(17) 0.71841(7) 0.0172(2) Uani d . 1 1
P P1 0.82716(3) 0.87053(6) 0.83456(3) 0.01290(9) Uani d . 1 1
S S1 0.88018(3) 1.16115(5) 0.87163(3) 0.01505(9) Uani d U 1 1
S S2 0.94269(3) 0.69659(5) 0.92450(3) 0.01547(9) Uani d U 1 1
Ni Ni1 1.0000 1.0000 1.0000 0.01236(8) Uani d SU 1 2

loop_
_atom_site_aniso_label
_atom_site_aniso_U_11
_atom_site_aniso_U_22
_atom_site_aniso_U_33
_atom_site_aniso_U_12
_atom_site_aniso_U_13
_atom_site_aniso_U_23
C1 0.0126(6) 0.0163(7) 0.0142(6) -0.0026(5) 0.0024(5) -0.0008(5)
C2 0.0168(7) 0.0162(7) 0.0186(7) 0.0021(5) 0.0050(5) 0.0025(6)
C3 0.0200(7) 0.0181(7) 0.0218(7) 0.0007(6) 0.0085(6) 0.0061(6)
C4 0.0156(6) 0.0187(7) 0.0157(6) -0.0013(6) 0.0050(5) -0.0007(6)
C5 0.0152(7) 0.0194(7) 0.0246(7) 0.0024(6) 0.0050(6) 0.0065(6)
C6 0.0177(7) 0.0201(7) 0.0252(7) 0.0005(6) 0.0067(6) 0.0088(6)
C7 0.0171(7) 0.0192(7) 0.0239(7) 0.0027(6) 0.0074(6) -0.0006(6)
C8 0.0209(7) 0.0271(9) 0.0324(9) 0.0015(6) 0.0127(7) -0.0004(7)
C9 0.0219(7) 0.0328(9) 0.0212(7) 0.0004(7) 0.0113(6) -0.0025(7)
O1 0.0176(5) 0.0231(6) 0.0251(5) 0.0041(4) 0.0107(4) 0.0069(5)
O2 0.0164(5) 0.0212(5) 0.0133(5) -0.0019(4) 0.0038(4) -0.0016(4)
P1 0.01195(16) 0.01266(17) 0.01283(16) -0.00089(13) 0.00241(13) 0.00025(13)
S1 0.01442(16) 0.01179(16) 0.01655(16) -0.00085(12) 0.00194(13) 0.00125(13)
S2 0.01453(16) 0.01163(17) 0.01733(16) 0.00058(12) 0.00138(13) -0.00038(13)
Ni1 0.01162(12) 0.01061(13) 0.01350(12) -0.00046(9) 0.00235(9) 0.00017(9)

loop_
_atom_type_symbol
_atom_type_description
_atom_type_scat_dispersion_real
_atom_type_scat_dispersion_imag
_atom_type_scat_source
C C 0.0033 0.0016 'International Tables Vol C Tables 4.2.6.8 and 6.1.1.4'
H H 0.0000 0.0000 'International Tables Vol C Tables 4.2.6.8 and 6.1.1.4'
O O 0.0106 0.0060 'International Tables Vol C Tables 4.2.6.8 and 6.1.1.4'
P P 0.1023 0.0942 'International Tables Vol C Tables 4.2.6.8 and 6.1.1.4'
S S 0.1246 0.1234 'International Tables Vol C Tables 4.2.6.8 and 6.1.1.4'
Ni Ni 0.3393 1.1124 'International Tables Vol C Tables 4.2.6.8 and 6.1.1.4'

loop_
_geom_angle_atom_site_label_1
_geom_angle_atom_site_label_2
_geom_angle_atom_site_label_3
_geom_angle_site_symmetry_1
_geom_angle_site_symmetry_3
_geom_angle
C6 C1 C2 . . 119.07(13)
C6 C1 P1 . . 119.25(11)
C2 C1 P1 . . 121.52(11)
C3 C2 C1 . . 120.23(14)
C3 C2 H2 . . 119.9
C1 C2 H2 . . 119.9
C2 C3 C4 . . 120.03(14)
C2 C3 H3 . . 120.0
C4 C3 H3 . . 120.0
O1 C4 C5 . . 124.08(14)
O1 C4 C3 . . 115.59(13)
C5 C4 C3 . . 120.33(13)
C6 C5 C4 . . 118.91(14)
C6 C5 H5 . . 120.5
C4 C5 H5 . . 120.5
C1 C6 C5 . . 121.39(14)
C1 C6 H6 . . 119.3
C5 C6 H6 . . 119.3
O1 C7 C8 . . 106.33(13)
O1 C7 H7A . . 110.5
C8 C7 H7A . . 110.5
O1 C7 H7B . . 110.5
C8 C7 H7B . . 110.5
H7A C7 H7B . . 108.7
C7 C8 H8A . . 109.5
C7 C8 H8B . . 109.5
H8A C8 H8B . . 109.5
C7 C8 H8C . . 109.5
H8A C8 H8C . . 109.5
H8B C8 H8C . . 109.5
O2 C9 H9A . . 109.5
O2 C9 H9B . . 109.5
H9A C9 H9B . . 109.5
O2 C9 H9C . . 109.5
H9A C9 H9C . . 109.5
H9B C9 H9C . . 109.5
C4 O1 C7 . . 118.63(12)
C9 O2 P1 . . 118.47(9)
O2 P1 C1 . . 101.76(6)
O2 P1 S2 . . 113.60(4)
C1 P1 S2 . . 113.88(5)
O2 P1 S1 . . 113.49(4)
C1 P1 S1 . . 112.10(5)
S2 P1 S1 . . 102.47(2)
O2 P1 Ni1 . . 138.74(4)
C1 P1 Ni1 . . 119.49(5)
S2 P1 Ni1 . . 51.639(13)
S1 P1 Ni1 . . 51.985(12)
P1 S1 Ni1 . . 83.279(16)
P1 S2 Ni1 . . 83.755(17)
S2 Ni1 S2 3_777 . 180.0
S2 Ni1 S1 3_777 . 91.557(13)
S2 Ni1 S1 . . 88.443(13)
S2 Ni1 S1 3_777 3_777 88.443(13)
S2 Ni1 S1 . 3_777 91.557(13)
S1 Ni1 S1 . 3_777 180.0
S2 Ni1 P1 3_777 3_777 44.606(11)
S2 Ni1 P1 . 3_777 135.394(11)
S1 Ni1 P1 . 3_777 135.263(12)
S1 Ni1 P1 3_777 3_777 44.737(12)
S2 Ni1 P1 3_777 . 135.394(11)
S2 Ni1 P1 . . 44.606(11)
S1 Ni1 P1 . . 44.737(12)
S1 Ni1 P1 3_777 . 135.263(12)
P1 Ni1 P1 3_777 . 180.0

loop_
_geom_bond_atom_site_label_1
_geom_bond_atom_site_label_2
_geom_bond_site_symmetry_2
_geom_bond_distance
C1 C6 . 1.390(2)
C1 C2 . 1.399(2)
C1 P1 . 1.7871(14)
C2 C3 . 1.384(2)
C2 H2 . 0.9500
C3 C4 . 1.398(2)
C3 H3 . 0.9500
C4 O1 . 1.3606(17)
C4 C5 . 1.393(2)
C5 C6 . 1.391(2)
C5 H5 . 0.9500
C6 H6 . 0.9500
C7 O1 . 1.4408(18)
C7 C8 . 1.506(2)
C7 H7A . 0.9900
C7 H7B . 0.9900
C8 H8A . 0.9800
C8 H8B . 0.9800
C8 H8C . 0.9800
C9 O2 . 1.4585(17)
C9 H9A . 0.9800
C9 H9B . 0.9800
C9 H9C . 0.9800
O2 P1 . 1.5902(10)
P1 S2 . 1.9996(5)
P1 S1 . 2.0061(5)
P1 Ni1 . 2.8306(4)
S1 Ni1 . 2.2455(3)
S2 Ni1 . 2.2328(4)
Ni1 S2 3_777 2.2328(4)
Ni1 S1 3_777 2.2455(3)
Ni1 P1 3_777 2.8306(4)

loop_
_geom_hbond_atom_site_label_D
_geom_hbond_atom_site_label_H
_geom_hbond_atom_site_label_A
_geom_hbond_site_symmetry_A
_geom_hbond_distance_DH
_geom_hbond_distance_HA
_geom_hbond_distance_DA
_geom_hbond_angle_DHA
C3 H3 O1 3_667 0.95 2.57 3.5123(18) 171

loop_
_geom_torsion_atom_site_label_1
_geom_torsion_atom_site_label_2
_geom_torsion_atom_site_label_3
_geom_torsion_atom_site_label_4
_geom_torsion_site_symmetry_4
_geom_torsion
C6 C1 C2 C3 . -0.8(2)
P1 C1 C2 C3 . 174.69(12)
C1 C2 C3 C4 . -0.5(2)
C2 C3 C4 O1 . -178.75(14)
C2 C3 C4 C5 . 1.9(2)
O1 C4 C5 C6 . 178.78(14)
C3 C4 C5 C6 . -1.9(2)
C2 C1 C6 C5 . 0.7(2)
P1 C1 C6 C5 . -174.82(13)
C4 C5 C6 C1 . 0.6(2)
C5 C4 O1 C7 . 1.5(2)
C3 C4 O1 C7 . -177.89(13)
C8 C7 O1 C4 . 178.93(13)
C9 O2 P1 C1 . -177.47(12)
C9 O2 P1 S2 . -54.64(12)
C9 O2 P1 S1 . 61.90(12)
C9 O2 P1 Ni1 . 3.43(15)
C6 C1 P1 O2 . -74.92(13)
C2 C1 P1 O2 . 109.62(12)
C6 C1 P1 S2 . 162.44(11)
C2 C1 P1 S2 . -13.02(14)
C6 C1 P1 S1 . 46.67(13)
C2 C1 P1 S1 . -128.78(11)
C6 C1 P1 Ni1 . 104.40(12)
C2 C1 P1 Ni1 . -71.06(13)
O2 P1 S1 Ni1 . -134.48(4)
C1 P1 S1 Ni1 . 110.92(5)
S2 P1 S1 Ni1 . -11.583(18)
O2 P1 S2 Ni1 . 134.46(5)
C1 P1 S2 Ni1 . -109.65(5)
S1 P1 S2 Ni1 . 11.639(18)
P1 S2 Ni1 S2 3_777 7E1(10)
P1 S2 Ni1 S1 . -10.140(16)
P1 S2 Ni1 S1 3_777 169.860(16)
P1 S2 Ni1 P1 3_777 180.0
P1 S1 Ni1 S2 3_777 -169.884(16)
P1 S1 Ni1 S2 . 10.116(16)
P1 S1 Ni1 S1 3_777 -1E1(10)
P1 S1 Ni1 P1 3_777 180.0
O2 P1 Ni1 S2 3_777 97.35(7)
C1 P1 Ni1 S2 3_777 -81.64(6)
S2 P1 Ni1 S2 3_777 180.0000(10)
S1 P1 Ni1 S2 3_777 14.48(2)
O2 P1 Ni1 S2 . -82.65(7)
C1 P1 Ni1 S2 . 98.36(6)
S1 P1 Ni1 S2 . -165.52(2)
O2 P1 Ni1 S1 . 82.87(7)
C1 P1 Ni1 S1 . -96.12(6)
S2 P1 Ni1 S1 . 165.52(2)
O2 P1 Ni1 S1 3_777 -97.13(7)
C1 P1 Ni1 S1 3_777 83.88(6)
S2 P1 Ni1 S1 3_777 -14.48(2)
S1 P1 Ni1 S1 3_777 180.0
O2 P1 Ni1 P1 3_777 -2E1(10)
C1 P1 Ni1 P1 3_777 16E1(10)
S2 P1 Ni1 P1 3_777 6E1(10)
S1 P1 Ni1 P1 3_777 -10E1(10)
